data_4318279
loop_
_publ_author_name
'Arunashree Panda'
'Matthias Stender'
'Robert J. Wright'
'Marilyn M. Olmstead'
'Peter Klavins'
'Philip P. Power'

_publ_section_title
;
 Synthesis and Characterization of Three-Coordinate and Related
 \b-Diketiminate Derivatives of Manganese, Iron, and Cobalt
;
_journal_name_full 'Inorganic Chemistry'
_journal_page_first 3909
_journal_page_last 3916
_journal_paper_doi 10.1021/ic025552s
_journal_volume 41
_journal_year 2002
_chemical_formula_sum 'C47.5 H67.5 Cl2 Co Li N2 O2'
_chemical_formula_weight 835.31
_chemical_name_common 'NacNacCoCl2Li(thf)2*1.5 toluene'
_chemical_name_systematic
; 
 ? 
;
_space_group_IT_number 14
_symmetry_cell_setting monoclinic
_symmetry_space_group_name_Hall '-P 2ybc'
_symmetry_space_group_name_H-M 'P 1 21/c 1'
_atom_sites_solution_hydrogens geom
_atom_sites_solution_primary direct
_atom_sites_solution_secondary difmap
_audit_creation_method SHELXL-97
_cell_angle_alpha 90.00
_cell_angle_beta 91.4860(10)
_cell_angle_gamma 90.00
_cell_formula_units_Z 4
_cell_length_a 16.4549(11)
_cell_length_b 17.8271(12)
_cell_length_c 15.8304(11)
_cell_measurement_reflns_used 5074
_cell_measurement_temperature 90(2)
_cell_measurement_theta_max 29.86
_cell_measurement_theta_min 2.57
_cell_volume 4642.2(5)
_computing_cell_refinement 'Bruker SMART'
_computing_data_collection 'Bruker SMART'
_computing_data_reduction 'Bruker SHELXTL v. 5.10'
_computing_molecular_graphics 'XP, Bruker SHELXTL v. 5.10'
_computing_publication_material 'XCIF, Bruker SHELXTL v. 5.10'
_computing_structure_refinement 'XL, Bruker SHELXTL v. 5.10'
_computing_structure_solution 'XS, Bruker SHELXTL v. 5.10'
_diffrn_ambient_temperature 90(2)
_diffrn_measured_fraction_theta_full 0.999
_diffrn_measured_fraction_theta_max 0.999
_diffrn_measurement_device_type 'Bruker SMART 1000'
_diffrn_measurement_method /w
_diffrn_radiation_monochromator graphite
_diffrn_radiation_source 'normal-focus sealed tube'
_diffrn_radiation_type MoK\a
_diffrn_radiation_wavelength 0.71073
_diffrn_reflns_av_R_equivalents 0.0491
_diffrn_reflns_av_sigmaI/netI 0.0398
_diffrn_reflns_limit_h_max 19
_diffrn_reflns_limit_h_min -19
_diffrn_reflns_limit_k_max 21
_diffrn_reflns_limit_k_min -21
_diffrn_reflns_limit_l_max 18
_diffrn_reflns_limit_l_min -18
_diffrn_reflns_number 43088
_diffrn_reflns_theta_full 25.25
_diffrn_reflns_theta_max 25.25
_diffrn_reflns_theta_min 1.68
_diffrn_standards_decay_% <0.01
_diffrn_standards_number '50 frames remeasured'
_exptl_absorpt_coefficient_mu 0.522
_exptl_absorpt_correction_T_max 0.8738
_exptl_absorpt_correction_T_min 0.7790
_exptl_absorpt_correction_type empirical
_exptl_absorpt_process_details
;SADABS: an empirical absorption program by G. M. Sheldrick
using the method described by Blessing, R. H.; Acta Cryst.
A51, 1995, 33.
;
_exptl_crystal_density_diffrn 1.195
_exptl_crystal_density_method 'not measured'
_exptl_crystal_F_000 1786
_exptl_crystal_size_max 0.55
_exptl_crystal_size_mid 0.37
_exptl_crystal_size_min 0.29
_refine_diff_density_max 0.789
_refine_diff_density_min -0.400
_refine_diff_density_rms 0.056
_refine_ls_extinction_coef 0.00000(19)
_refine_ls_extinction_expression Fc^*^=kFc[1+0.001xFc^2^\l^3^/sin(2\q)]^-1/4^
_refine_ls_extinction_method SHELXL
_refine_ls_goodness_of_fit_ref 1.021
_refine_ls_hydrogen_treatment constr
_refine_ls_matrix_type full
_refine_ls_number_parameters 516
_refine_ls_number_reflns 8391
_refine_ls_number_restraints 0
_refine_ls_restrained_S_all 1.021
_refine_ls_R_factor_all 0.0572
_refine_ls_R_factor_gt 0.0394
_refine_ls_shift/su_max 3.772
_refine_ls_shift/su_mean 0.008
_refine_ls_structure_factor_coef Fsqd
_refine_ls_weighting_details 'calc w=1/[\s^2^(Fo^2^)+(0.0550P)^2^+1.9347P] where P=(Fo^2^+2Fc^2^)/3'
_refine_ls_weighting_scheme calc
_refine_ls_wR_factor_gt 0.0966
_refine_ls_wR_factor_ref 0.1047
_reflns_number_gt 6465
_reflns_number_total 8391
_reflns_threshold_expression >2sigma(I)
_cod_data_source_file ic025552s_s1_4.cif
_cod_data_source_block mas45
_cod_original_formula_sum 'C47.50 H67.50 Cl2 Co Li N2 O2'
_cod_database_code 4318279

loop_
_symmetry_equiv_pos_as_xyz
'x, y, z'
'-x, y+1/2, -z+1/2'
'-x, -y, -z'
'x, -y-1/2, z-1/2'

loop_
_atom_site_label
_atom_site_type_symbol
_atom_site_fract_x
_atom_site_fract_y
_atom_site_fract_z
_atom_site_U_iso_or_equiv
_atom_site_adp_type
_atom_site_occupancy
_atom_site_symmetry_multiplicity
_atom_site_calc_flag
_atom_site_refinement_flags
_atom_site_disorder_assembly
_atom_site_disorder_group
Co1 Co 0.188868(18) 0.379135(16) 0.715109(18) 0.01687(10) Uani 1 1 d . . .
Cl1 Cl 0.15546(4) 0.44270(3) 0.59312(3) 0.02455(14) Uani 1 1 d . . .
Cl2 Cl 0.11491(4) 0.27126(3) 0.69395(3) 0.02269(14) Uani 1 1 d . . .
N1 N 0.30533(12) 0.36190(10) 0.73666(11) 0.0189(4) Uani 1 1 d . . .
N2 N 0.16637(11) 0.43626(10) 0.81743(11) 0.0187(4) Uani 1 1 d . . .
Li1 Li 0.0709(3) 0.3379(2) 0.5738(3) 0.0283(9) Uani 1 1 d . . .
O1 O 0.10349(10) 0.29092(9) 0.47252(10) 0.0275(4) Uani 1 1 d . . .
O2 O -0.03867(11) 0.36988(10) 0.56913(12) 0.0347(4) Uani 1 1 d . . .
C1 C 0.33868(15) 0.37368(12) 0.81338(15) 0.0219(5) Uani 1 1 d . . .
C2 C 0.29682(15) 0.40509(13) 0.88077(14) 0.0234(5) Uani 1 1 d . . .
H2A H 0.3256 0.4044 0.9336 0.028 Uiso 1 1 calc R . .
C3 C 0.21900(15) 0.43743(13) 0.88256(14) 0.0219(5) Uani 1 1 d . . .
C4 C 0.42615(15) 0.35260(14) 0.83203(16) 0.0272(6) Uani 1 1 d . . .
H4A H 0.4560 0.3519 0.7793 0.041 Uiso 1 1 calc R . .
H4B H 0.4284 0.3028 0.8581 0.041 Uiso 1 1 calc R . .
H4C H 0.4508 0.3895 0.8708 0.041 Uiso 1 1 calc R . .
C5 C 0.19581(18) 0.47480(16) 0.96453(16) 0.0357(7) Uani 1 1 d . . .
H5A H 0.1698 0.5231 0.9521 0.054 Uiso 1 1 calc R . .
H5B H 0.2447 0.4829 1.0000 0.054 Uiso 1 1 calc R . .
H5C H 0.1579 0.4425 0.9945 0.054 Uiso 1 1 calc R . .
C6 C 0.35477(14) 0.33725(13) 0.66808(14) 0.0216(5) Uani 1 1 d . . .
C7 C 0.38586(14) 0.39178(14) 0.61287(15) 0.0246(5) Uani 1 1 d . . .
C8 C 0.43131(16) 0.36773(16) 0.54502(16) 0.0333(6) Uani 1 1 d . . .
H8A H 0.4526 0.4038 0.5074 0.040 Uiso 1 1 calc R . .
C9 C 0.44611(16) 0.29262(16) 0.53123(16) 0.0348(6) Uani 1 1 d . . .
H9A H 0.4783 0.2775 0.4853 0.042 Uiso 1 1 calc R . .
C10 C 0.41427(16) 0.23998(15) 0.58396(16) 0.0310(6) Uani 1 1 d . . .
H10A H 0.4241 0.1884 0.5732 0.037 Uiso 1 1 calc R . .
C11 C 0.36784(15) 0.25993(14) 0.65304(15) 0.0244(5) Uani 1 1 d . . .
C12 C 0.33375(17) 0.19882(14) 0.70885(15) 0.0289(6) Uani 1 1 d . . .
H12A H 0.2966 0.2230 0.7498 0.035 Uiso 1 1 calc R . .
C13 C 0.4012(2) 0.15820(16) 0.75981(18) 0.0449(8) Uani 1 1 d . . .
H13A H 0.4337 0.1950 0.7919 0.067 Uiso 1 1 calc R . .
H13B H 0.4363 0.1311 0.7211 0.067 Uiso 1 1 calc R . .
H13C H 0.3768 0.1226 0.7989 0.067 Uiso 1 1 calc R . .
C14 C 0.28429(17) 0.14085(14) 0.65763(16) 0.0310(6) Uani 1 1 d . . .
H14A H 0.2382 0.1658 0.6289 0.047 Uiso 1 1 calc R . .
H14B H 0.2641 0.1021 0.6957 0.047 Uiso 1 1 calc R . .
H14C H 0.3190 0.1177 0.6155 0.047 Uiso 1 1 calc R . .
C15 C 0.37211(16) 0.47550(14) 0.62687(16) 0.0292(6) Uani 1 1 d . . .
H15A H 0.3237 0.4811 0.6633 0.035 Uiso 1 1 calc R . .
C16 C 0.35459(17) 0.51842(16) 0.54474(18) 0.0383(7) Uani 1 1 d . . .
H16A H 0.3108 0.4933 0.5125 0.057 Uiso 1 1 calc R . .
H16B H 0.4037 0.5197 0.5111 0.057 Uiso 1 1 calc R . .
H16C H 0.3380 0.5698 0.5580 0.057 Uiso 1 1 calc R . .
C17 C 0.4453(2) 0.51072(16) 0.6742(2) 0.0509(8) Uani 1 1 d . . .
H17A H 0.4535 0.4858 0.7289 0.076 Uiso 1 1 calc R . .
H17B H 0.4351 0.5642 0.6832 0.076 Uiso 1 1 calc R . .
H17C H 0.4941 0.5046 0.6407 0.076 Uiso 1 1 calc R . .
C18 C 0.09403(14) 0.48192(13) 0.81847(13) 0.0198(5) Uani 1 1 d . . .
C19 C 0.09953(15) 0.55699(13) 0.79094(14) 0.0229(5) Uani 1 1 d . A .
C20 C 0.02877(16) 0.60017(14) 0.78791(15) 0.0265(6) Uani 1 1 d . . .
H20A H 0.0316 0.6509 0.7699 0.032 Uiso 1 1 calc R . .
C21 C -0.04521(16) 0.57081(14) 0.81048(15) 0.0276(6) Uani 1 1 d . . .
H21A H -0.0928 0.6010 0.8076 0.033 Uiso 1 1 calc R . .
C22 C -0.04948(15) 0.49715(14) 0.83729(15) 0.0266(6) Uani 1 1 d . . .
H22A H -0.1005 0.4770 0.8524 0.032 Uiso 1 1 calc R . .
C23 C 0.01957(15) 0.45156(13) 0.84268(14) 0.0223(5) Uani 1 1 d . . .
C24 C 0.01187(16) 0.37220(13) 0.87735(16) 0.0281(6) Uani 1 1 d . . .
H24A H 0.0661 0.3473 0.8735 0.034 Uiso 1 1 calc R . .
C25 C -0.01089(19) 0.37395(15) 0.97071(17) 0.0389(7) Uani 1 1 d . . .
H25A H 0.0271 0.4065 1.0022 0.058 Uiso 1 1 calc R . .
H25B H -0.0081 0.3231 0.9940 0.058 Uiso 1 1 calc R . .
H25C H -0.0663 0.3934 0.9756 0.058 Uiso 1 1 calc R . .
C26 C -0.04986(17) 0.32528(16) 0.82690(18) 0.0381(7) Uani 1 1 d . . .
H26A H -0.0339 0.3228 0.7678 0.057 Uiso 1 1 calc R . .
H26B H -0.1037 0.3484 0.8300 0.057 Uiso 1 1 calc R . .
H26C H -0.0517 0.2745 0.8505 0.057 Uiso 1 1 calc R . .
C27 C 0.18036(17) 0.59113(15) 0.76584(18) 0.0360(7) Uani 1 1 d . . .
C28 C 0.1749(2) 0.63036(16) 0.68129(19) 0.0467(8) Uani 1 1 d . A .
H28A H 0.1497 0.5968 0.6392 0.070 Uiso 1 1 calc R . .
H28B H 0.2297 0.6439 0.6636 0.070 Uiso 1 1 calc R . .
H28C H 0.1420 0.6758 0.6862 0.070 Uiso 1 1 calc R . .
C29A C 0.1963(4) 0.6657(3) 0.8315(4) 0.0393(14) Uiso 0.50 1 d P A 1
H29A H 0.2478 0.6900 0.8181 0.059 Uiso 0.50 1 calc PR A 1
H29B H 0.1986 0.6483 0.8902 0.059 Uiso 0.50 1 calc PR A 1
H29C H 0.1517 0.7017 0.8239 0.059 Uiso 0.50 1 calc PR A 1
C29B C 0.2248(4) 0.6283(4) 0.8322(4) 0.0394(14) Uiso 0.50 1 d P A 2
H29D H 0.2691 0.5959 0.8528 0.059 Uiso 0.50 1 calc PR A 2
H29E H 0.1883 0.6393 0.8787 0.059 Uiso 0.50 1 calc PR A 2
H29F H 0.2473 0.6753 0.8108 0.059 Uiso 0.50 1 calc PR A 2
C37 C 0.10199(17) 0.33876(15) 0.39857(16) 0.0340(6) Uani 1 1 d . . .
H37A H 0.0728 0.3861 0.4099 0.041 Uiso 1 1 calc R . .
H37B H 0.0748 0.3132 0.3501 0.041 Uiso 1 1 calc R . .
C38 C 0.18956(19) 0.35402(16) 0.38054(17) 0.0393(7) Uani 1 1 d . . .
H38A H 0.2113 0.3959 0.4154 0.047 Uiso 1 1 calc R . .
H38B H 0.1970 0.3656 0.3201 0.047 Uiso 1 1 calc R . .
C39 C 0.2296(2) 0.27937(19) 0.4053(2) 0.0514(8) Uani 1 1 d . . .
H39A H 0.2250 0.2426 0.3586 0.062 Uiso 1 1 calc R . .
H39B H 0.2878 0.2864 0.4210 0.062 Uiso 1 1 calc R . .
C40 C 0.18275(17) 0.25477(15) 0.47897(17) 0.0366(7) Uani 1 1 d . . .
H40A H 0.1764 0.1995 0.4786 0.044 Uiso 1 1 calc R . .
H40B H 0.2113 0.2696 0.5322 0.044 Uiso 1 1 calc R . .
C41 C -0.06661(18) 0.44257(15) 0.59652(19) 0.0395(7) Uani 1 1 d . . .
H41A H -0.0650 0.4793 0.5497 0.047 Uiso 1 1 calc R . .
H41B H -0.0323 0.4614 0.6442 0.047 Uiso 1 1 calc R . .
C42 C -0.15192(19) 0.43045(18) 0.6235(2) 0.0511(8) Uani 1 1 d . . .
H42A H -0.1534 0.4184 0.6845 0.061 Uiso 1 1 calc R . .
H42B H -0.1856 0.4756 0.6122 0.061 Uiso 1 1 calc R . .
C43 C -0.1810(2) 0.3665(2) 0.5719(3) 0.0766(13) Uani 1 1 d . . .
H43A H -0.2068 0.3841 0.5183 0.092 Uiso 1 1 calc R . .
H43B H -0.2210 0.3364 0.6030 0.092 Uiso 1 1 calc R . .
C44 C -0.10587(18) 0.3210(2) 0.5551(2) 0.0575(9) Uani 1 1 d . . .
H44A H -0.1022 0.2774 0.5938 0.069 Uiso 1 1 calc R . .
H44B H -0.1071 0.3023 0.4962 0.069 Uiso 1 1 calc R . .
C45 C 0.42775(18) 0.53417(16) 1.0201(2) 0.0472(8) Uani 1 1 d . . .
H45A H 0.3781 0.5575 1.0344 0.057 Uiso 1 1 calc R . .
C46 C 0.45929(19) 0.54590(16) 0.9409(2) 0.0479(8) Uani 1 1 d . . .
C47 C 0.53273(19) 0.51064(16) 0.9219(2) 0.0473(8) Uani 1 1 d . . .
H47A H 0.5554 0.5180 0.8679 0.057 Uiso 1 1 calc R . .
C48 C 0.4134(3) 0.5921(3) 0.8864(4) 0.0375(13) Uani 0.50 1 d P . .
H48A H 0.3899 0.6333 0.9188 0.056 Uiso 0.50 1 calc PR . .
H48B H 0.3696 0.5627 0.8594 0.056 Uiso 0.50 1 calc PR . .
H48C H 0.4484 0.6126 0.8430 0.056 Uiso 0.50 1 calc PR . .
C49 C 0.6853(2) 0.3216(2) 0.8469(2) 0.0632(11) Uani 1 1 d . . .
C50 C 0.6997(2) 0.3914(2) 0.8141(3) 0.0692(11) Uani 1 1 d . . .
H50A H 0.7335 0.4254 0.8450 0.083 Uiso 1 1 calc R . .
C51 C 0.6659(3) 0.4137(3) 0.7367(3) 0.0746(12) Uani 1 1 d . . .
H51A H 0.6749 0.4631 0.7166 0.090 Uiso 1 1 calc R . .
C52 C 0.6205(2) 0.3654(3) 0.6899(2) 0.0661(11) Uani 1 1 d . . .
H52A H 0.5991 0.3800 0.6361 0.079 Uiso 1 1 calc R . .
C53 C 0.6058(2) 0.2958(2) 0.7205(2) 0.0624(10) Uani 1 1 d . . .
H53A H 0.5740 0.2618 0.6873 0.075 Uiso 1 1 calc R . .
C54 C 0.6359(2) 0.2729(2) 0.7990(2) 0.0584(9) Uani 1 1 d . . .
H54A H 0.6231 0.2246 0.8200 0.070 Uiso 1 1 calc R . .
C55 C 0.7192(3) 0.2974(3) 0.9313(3) 0.0947(17) Uani 1 1 d . . .
H55A H 0.7321 0.3418 0.9656 0.142 Uiso 1 1 calc R . .
H55B H 0.7686 0.2679 0.9235 0.142 Uiso 1 1 calc R . .
H55C H 0.6788 0.2668 0.9600 0.142 Uiso 1 1 calc R . .

loop_
_atom_site_aniso_label
_atom_site_aniso_U_11
_atom_site_aniso_U_22
_atom_site_aniso_U_33
_atom_site_aniso_U_23
_atom_site_aniso_U_13
_atom_site_aniso_U_12
Co1 0.01861(17) 0.01549(16) 0.01638(16) -0.00135(12) -0.00172(12) 0.00100(13)
Cl1 0.0290(3) 0.0225(3) 0.0219(3) 0.0045(2) -0.0045(2) -0.0015(2)
Cl2 0.0283(3) 0.0175(3) 0.0222(3) -0.0003(2) -0.0013(2) -0.0029(2)
N1 0.0199(10) 0.0165(10) 0.0202(10) -0.0024(8) -0.0010(8) 0.0010(8)
N2 0.0205(10) 0.0166(9) 0.0189(10) -0.0024(8) -0.0002(8) 0.0031(8)
Li1 0.027(2) 0.030(2) 0.028(2) -0.0011(18) -0.0046(17) 0.0025(18)
O1 0.0339(10) 0.0246(9) 0.0239(9) -0.0013(7) -0.0018(7) 0.0039(8)
O2 0.0247(10) 0.0361(10) 0.0429(11) -0.0093(9) -0.0045(8) 0.0057(8)
C1 0.0244(13) 0.0155(11) 0.0256(12) -0.0002(10) -0.0044(10) 0.0012(10)
C2 0.0273(14) 0.0224(12) 0.0201(12) -0.0031(10) -0.0094(10) 0.0041(10)
C3 0.0279(14) 0.0190(12) 0.0186(12) -0.0029(9) -0.0031(10) -0.0005(10)
C4 0.0259(14) 0.0260(13) 0.0293(13) -0.0068(11) -0.0079(11) 0.0061(11)
C5 0.0419(17) 0.0386(15) 0.0262(14) -0.0124(12) -0.0077(12) 0.0144(13)
C6 0.0174(12) 0.0255(13) 0.0215(12) -0.0031(10) -0.0046(9) 0.0028(10)
C7 0.0186(12) 0.0296(13) 0.0256(12) -0.0017(10) -0.0019(10) -0.0027(10)
C8 0.0281(15) 0.0435(16) 0.0284(14) -0.0010(12) 0.0031(11) -0.0055(12)
C9 0.0282(15) 0.0476(17) 0.0289(14) -0.0111(13) 0.0046(11) 0.0023(13)
C10 0.0299(15) 0.0323(14) 0.0306(14) -0.0098(12) -0.0017(11) 0.0081(12)
C11 0.0231(13) 0.0269(13) 0.0228(12) -0.0028(10) -0.0055(10) 0.0063(10)
C12 0.0398(16) 0.0222(13) 0.0246(13) -0.0022(10) -0.0007(11) 0.0086(11)
C13 0.065(2) 0.0320(16) 0.0373(16) -0.0010(13) -0.0189(15) 0.0125(15)
C14 0.0372(16) 0.0246(13) 0.0311(14) -0.0024(11) -0.0023(12) 0.0077(11)
C15 0.0272(14) 0.0278(13) 0.0328(14) 0.0024(11) 0.0018(11) -0.0041(11)
C16 0.0323(16) 0.0387(16) 0.0440(17) 0.0089(13) 0.0020(13) -0.0027(13)
C17 0.061(2) 0.0287(15) 0.062(2) 0.0008(14) -0.0234(17) -0.0078(15)
C18 0.0242(13) 0.0204(12) 0.0144(11) -0.0042(9) -0.0035(9) 0.0039(10)
C19 0.0259(13) 0.0229(12) 0.0198(12) 0.0011(10) -0.0008(10) 0.0035(10)
C20 0.0335(15) 0.0220(12) 0.0238(12) 0.0007(10) -0.0019(11) 0.0069(11)
C21 0.0258(14) 0.0311(14) 0.0259(13) -0.0043(11) -0.0027(11) 0.0123(11)
C22 0.0236(13) 0.0305(14) 0.0258(13) -0.0057(11) 0.0019(10) 0.0005(11)
C23 0.0269(13) 0.0208(12) 0.0191(12) -0.0051(9) -0.0002(10) 0.0011(10)
C24 0.0305(14) 0.0212(12) 0.0327(14) -0.0036(11) 0.0065(11) 0.0006(11)
C25 0.056(2) 0.0267(14) 0.0342(15) 0.0026(12) 0.0096(14) -0.0018(13)
C26 0.0348(16) 0.0324(15) 0.0477(17) -0.0122(13) 0.0104(13) -0.0087(12)
C27 0.0313(16) 0.0332(15) 0.0436(16) 0.0139(13) 0.0056(12) -0.0021(12)
C28 0.060(2) 0.0349(16) 0.0456(17) 0.0083(14) 0.0107(15) -0.0145(15)
C37 0.0476(18) 0.0302(14) 0.0238(13) -0.0011(11) -0.0049(12) 0.0103(13)
C38 0.056(2) 0.0332(15) 0.0285(14) 0.0021(12) 0.0055(13) -0.0024(14)
C39 0.046(2) 0.060(2) 0.0485(19) 0.0160(16) 0.0039(15) 0.0100(16)
C40 0.0401(17) 0.0305(15) 0.0395(16) 0.0019(12) 0.0056(13) 0.0125(13)
C41 0.0412(17) 0.0316(15) 0.0458(17) -0.0009(13) 0.0050(14) 0.0110(13)
C42 0.0408(19) 0.0488(19) 0.064(2) -0.0045(16) 0.0125(16) 0.0076(15)
C43 0.0313(19) 0.082(3) 0.117(3) -0.040(3) 0.003(2) 0.0045(18)
C44 0.0296(17) 0.063(2) 0.080(2) -0.0342(19) -0.0025(16) -0.0034(16)
C45 0.0267(16) 0.0316(16) 0.083(2) -0.0065(16) -0.0043(16) -0.0056(13)
C46 0.0337(17) 0.0280(15) 0.081(2) -0.0018(15) -0.0114(16) -0.0094(13)
C47 0.0357(17) 0.0308(16) 0.075(2) -0.0010(15) -0.0014(16) -0.0116(14)
C48 0.034(3) 0.038(3) 0.040(3) 0.002(3) 0.000(3) -0.005(3)
C49 0.049(2) 0.079(3) 0.061(2) -0.027(2) -0.0087(17) 0.036(2)
C50 0.046(2) 0.078(3) 0.084(3) -0.030(2) 0.006(2) -0.001(2)
C51 0.062(3) 0.087(3) 0.076(3) 0.003(2) 0.026(2) 0.006(2)
C52 0.048(2) 0.093(3) 0.058(2) -0.004(2) 0.0135(18) 0.022(2)
C53 0.0317(18) 0.086(3) 0.069(2) -0.028(2) -0.0051(17) 0.0153(18)
C54 0.050(2) 0.059(2) 0.066(2) -0.0219(18) -0.0063(18) 0.0217(17)
C55 0.095(3) 0.118(4) 0.070(3) -0.040(3) -0.029(2) 0.065(3)

loop_
_atom_type_symbol
_atom_type_description
_atom_type_scat_dispersion_real
_atom_type_scat_dispersion_imag
_atom_type_scat_source
C C 0.0033 0.0016 'International Tables Vol C Tables 4.2.6.8 and 6.1.1.4'
H H 0.0000 0.0000 'International Tables Vol C Tables 4.2.6.8 and 6.1.1.4'
N N 0.0061 0.0033 'International Tables Vol C Tables 4.2.6.8 and 6.1.1.4'
Cl Cl 0.1484 0.1585 'International Tables Vol C Tables 4.2.6.8 and 6.1.1.4'
Co Co 0.3494 0.9721 'International Tables Vol C Tables 4.2.6.8 and 6.1.1.4'
O O 0.0106 0.0060 'International Tables Vol C Tables 4.2.6.8 and 6.1.1.4'
Li Li -0.0003 0.0001 'International Tables Vol C Tables 4.2.6.8 and 6.1.1.4'

loop_
_geom_angle_atom_site_label_1
_geom_angle_atom_site_label_2
_geom_angle_atom_site_label_3
_geom_angle
_geom_angle_site_symmetry_1
_geom_angle_site_symmetry_3
_geom_angle_publ_flag
N2 Co1 N1 98.19(8) . . ?
N2 Co1 Cl1 113.17(6) . . ?
N1 Co1 Cl1 115.82(6) . . ?
N2 Co1 Cl2 116.47(6) . . ?
N1 Co1 Cl2 113.95(6) . . ?
Cl1 Co1 Cl2 100.17(2) . . ?
N2 Co1 Li1 127.53(10) . . ?
N1 Co1 Li1 134.28(10) . . ?
Cl1 Co1 Li1 50.21(8) . . ?
Cl2 Co1 Li1 50.11(8) . . ?
Co1 Cl1 Li1 81.06(10) . . ?
Co1 Cl2 Li1 81.09(11) . . ?
C1 N1 C6 120.4(2) . . ?
C1 N1 Co1 120.64(16) . . ?
C6 N1 Co1 118.97(14) . . ?
C3 N2 C18 120.22(18) . . ?
C3 N2 Co1 121.13(15) . . ?
C18 N2 Co1 118.49(14) . . ?
O2 Li1 O1 112.9(2) . . ?
O2 Li1 Cl2 117.4(2) . . ?
O1 Li1 Cl2 112.0(2) . . ?
O2 Li1 Cl1 109.09(19) . . ?
O1 Li1 Cl1 106.37(19) . . ?
Cl2 Li1 Cl1 97.38(15) . . ?
O2 Li1 Co1 123.42(19) . . ?
O1 Li1 Co1 122.93(19) . . ?
Cl2 Li1 Co1 48.80(8) . . ?
Cl1 Li1 Co1 48.73(8) . . ?
C37 O1 C40 108.29(18) . . ?
C37 O1 Li1 115.07(19) . . ?
C40 O1 Li1 114.09(19) . . ?
C44 O2 C41 110.2(2) . . ?
C44 O2 Li1 123.9(2) . . ?
C41 O2 Li1 124.7(2) . . ?
N1 C1 C2 123.8(2) . . ?
N1 C1 C4 120.4(2) . . ?
C2 C1 C4 115.8(2) . . ?
C1 C2 C3 130.2(2) . . ?
N2 C3 C2 123.6(2) . . ?
N2 C3 C5 119.8(2) . . ?
C2 C3 C5 116.6(2) . . ?
C7 C6 C11 120.5(2) . . ?
C7 C6 N1 118.5(2) . . ?
C11 C6 N1 120.9(2) . . ?
C8 C7 C6 118.4(2) . . ?
C8 C7 C15 119.8(2) . . ?
C6 C7 C15 121.7(2) . . ?
C9 C8 C7 121.4(2) . . ?
C10 C9 C8 119.8(2) . . ?
C9 C10 C11 121.9(2) . . ?
C10 C11 C6 117.9(2) . . ?
C10 C11 C12 119.4(2) . . ?
C6 C11 C12 122.7(2) . . ?
C11 C12 C14 112.0(2) . . ?
C11 C12 C13 111.7(2) . . ?
C14 C12 C13 109.0(2) . . ?
C7 C15 C16 113.0(2) . . ?
C7 C15 C17 110.7(2) . . ?
C16 C15 C17 109.8(2) . . ?
C23 C18 C19 120.9(2) . . ?
C23 C18 N2 120.8(2) . . ?
C19 C18 N2 118.2(2) . . ?
C20 C19 C18 118.3(2) . . ?
C20 C19 C27 120.2(2) . . ?
C18 C19 C27 121.5(2) . . ?
C21 C20 C19 121.5(2) . . ?
C20 C21 C22 119.5(2) . . ?
C21 C22 C23 121.6(2) . . ?
C22 C23 C18 118.3(2) . . ?
C22 C23 C24 119.1(2) . . ?
C18 C23 C24 122.6(2) . . ?
C23 C24 C26 112.4(2) . . ?
C23 C24 C25 110.65(19) . . ?
C26 C24 C25 109.8(2) . . ?
C29B C27 C28 117.0(3) . . ?
C29B C27 C19 115.3(3) . . ?
C28 C27 C19 112.6(2) . . ?
C29B C27 C29A 28.4(3) . . ?
C28 C27 C29A 100.6(3) . . ?
C19 C27 C29A 105.9(3) . . ?
O1 C37 C38 105.3(2) . . ?
C37 C38 C39 101.7(2) . . ?
C40 C39 C38 103.2(2) . . ?
O1 C40 C39 107.3(2) . . ?
O2 C41 C42 105.4(2) . . ?
C43 C42 C41 104.3(3) . . ?
C42 C43 C44 104.9(3) . . ?
O2 C44 C43 106.3(3) . . ?
C47 C45 C46 120.9(3) 3_667 . ?
C45 C46 C48 115.9(4) . . ?
C45 C46 C47 118.1(3) . . ?
C48 C46 C47 125.9(4) . . ?
C45 C47 C46 121.0(3) 3_667 . ?
C50 C49 C54 117.5(4) . . ?
C50 C49 C55 122.3(4) . . ?
C54 C49 C55 120.2(4) . . ?
C49 C50 C51 121.5(4) . . ?
C52 C51 C50 120.4(4) . . ?
C51 C52 C53 119.3(4) . . ?
C52 C53 C54 121.7(4) . . ?
C53 C54 C49 119.5(4) . . ?

loop_
_geom_bond_atom_site_label_1
_geom_bond_atom_site_label_2
_geom_bond_distance
_geom_bond_site_symmetry_2
_geom_bond_publ_flag
Co1 N2 1.9567(18) . ?
Co1 N1 1.9621(19) . ?
Co1 Cl1 2.2935(6) . ?
Co1 Cl2 2.2958(6) . ?
Co1 Li1 3.014(4) . ?
Cl1 Li1 2.345(4) . ?
Cl2 Li1 2.341(4) . ?
N1 C1 1.336(3) . ?
N1 C6 1.442(3) . ?
N2 C3 1.329(3) . ?
N2 C18 1.443(3) . ?
Li1 O2 1.890(5) . ?
Li1 O1 1.899(4) . ?
O1 C37 1.448(3) . ?
O1 C40 1.456(3) . ?
O2 C44 1.421(4) . ?
O2 C41 1.445(3) . ?
C1 C2 1.401(3) . ?
C1 C4 1.509(3) . ?
C2 C3 1.405(3) . ?
C3 C5 1.516(3) . ?
C6 C7 1.412(3) . ?
C6 C11 1.416(3) . ?
C7 C8 1.392(4) . ?
C7 C15 1.527(3) . ?
C8 C9 1.379(4) . ?
C9 C10 1.369(4) . ?
C10 C11 1.396(3) . ?
C11 C12 1.519(3) . ?
C12 C14 1.534(4) . ?
C12 C13 1.537(4) . ?
C15 C16 1.530(4) . ?
C15 C17 1.537(4) . ?
C18 C23 1.402(3) . ?
C18 C19 1.411(3) . ?
C19 C20 1.396(3) . ?
C19 C27 1.525(4) . ?
C20 C21 1.381(4) . ?
C21 C22 1.382(4) . ?
C22 C23 1.398(3) . ?
C23 C24 1.524(3) . ?
C24 C26 1.525(4) . ?
C24 C25 1.534(3) . ?
C27 C29B 1.428(6) . ?
C27 C28 1.511(4) . ?
C27 C29A 1.704(7) . ?
C37 C38 1.501(4) . ?
C38 C39 1.532(4) . ?
C39 C40 1.481(4) . ?
C41 C42 1.493(4) . ?
C42 C43 1.475(5) . ?
C43 C44 1.509(4) . ?
C45 C47 1.369(4) 3_667 ?
C45 C46 1.386(5) . ?
C46 C48 1.399(6) . ?
C46 C47 1.402(4) . ?
C47 C45 1.369(4) 3_667 ?
C49 C50 1.373(6) . ?
C49 C54 1.398(5) . ?
C49 C55 1.497(5) . ?
C50 C51 1.389(6) . ?
C51 C52 1.349(6) . ?
C52 C53 1.355(5) . ?
C53 C54 1.387(5) . ?
